data_7119397
loop_
_publ_author_name
'Davin, Laia'
'McLellan, Ross'
'Hern\'an-G\'omez, Alberto'
'Clegg, William'
'Kennedy, Alan R.'
'Mertens, Maria'
'Stepek, Iain A.'
'Hevia, Eva'

_publ_section_title
;
 Regioselective magnesiation of N-heterocyclic molecules: securing
 insecure cyclic anions by a \b-diketiminate-magnesium clamp.
;
_journal_issue 26
_journal_name_full 'Chemical communications (Cambridge, England)'
_journal_page_first 3653
_journal_page_last 3656
_journal_paper_doi 10.1039/c6cc09675a
_journal_volume 53
_journal_year 2017
_chemical_compound_source 'synthesis as described'
_chemical_formula_moiety 'C73 H96 Mg2 N8'
_chemical_formula_sum 'C73 H96 Mg2 N8'
_chemical_formula_weight 1134.2
_chemical_name_systematic
;
 ?
;
_chemical_properties_physical ', Air-sensitive,Moisture-sensitive,Oxygen-sensitive'
_space_group_crystal_system triclinic
_space_group_IT_number 2
_space_group_name_Hall '-P 1'
_space_group_name_H-M_alt 'P -1'
_symmetry_space_group_name_Hall '-P 1'
_symmetry_space_group_name_H-M 'P -1'
_atom_sites_solution_hydrogens geom
_atom_sites_solution_primary direct
_atom_sites_solution_secondary difmap
_audit_conform_dict_location ftp://ftp.iucr.org/pub/cif_core.dic
_audit_conform_dict_name cif_core.dic
_audit_conform_dict_version 2.4
_audit_creation_date 2013-03-22T11:29:21-00:00
_audit_creation_method 'WinGX routine CIF_UPDATE'
_audit_update_record
;
2016-11-28 deposited with the CCDC.
2017-01-06 downloaded from the CCDC.
;
_cell_angle_alpha 96.729(7)
_cell_angle_beta 109.851(8)
_cell_angle_gamma 103.994(7)
_cell_formula_units_Z 1
_cell_length_a 10.7648(8)
_cell_length_b 12.8654(11)
_cell_length_c 13.4034(12)
_cell_measurement_reflns_used 4313
_cell_measurement_temperature 123(2)
_cell_measurement_theta_max 28.8689
_cell_measurement_theta_min 3.0469
_cell_measurement_wavelength 0.71073
_cell_volume 1653.3(3)
_computing_cell_refinement
;
CrysAlisPro, Oxford Diffraction Ltd.,
Version 1.171.34.40 (release 27-08-2010 CrysAlis171 .NET)
(compiled Aug 27 2010,11:50:40)
;
_computing_data_collection
;
CrysAlisPro, Oxford Diffraction Ltd.,
Version 1.171.34.40 (release 27-08-2010 CrysAlis171 .NET)
(compiled Aug 27 2010,11:50:40)
;
_computing_data_reduction
;
CrysAlisPro, Oxford Diffraction Ltd.,
Version 1.171.34.40 (release 27-08-2010 CrysAlis171 .NET)
(compiled Aug 27 2010,11:50:40)
;
_computing_molecular_graphics 'Ortep-3 for Windows (Farrugia, 1997)'
_computing_publication_material 'WinGX publication routines (Farrugia, 1999)'
_computing_structure_refinement 'SHELXL-97 (Sheldrick, 2008)'
_computing_structure_solution 'SHELXS-97 (Sheldrick, 2008)'
_diffrn_ambient_temperature 123(2)
_diffrn_detector_area_resol_mean 16.0727
_diffrn_measured_fraction_theta_full 0.98
_diffrn_measured_fraction_theta_max 0.98
_diffrn_measurement_device_type 'Xcalibur, Eos'
_diffrn_measurement_method '\w scans'
_diffrn_orient_matrix_UB_11 0.0264562000
_diffrn_orient_matrix_UB_12 0.0580875000
_diffrn_orient_matrix_UB_13 0.0152468000
_diffrn_orient_matrix_UB_21 -0.0333240000
_diffrn_orient_matrix_UB_22 0.0032249000
_diffrn_orient_matrix_UB_23 -0.0546674000
_diffrn_orient_matrix_UB_31 -0.0598969000
_diffrn_orient_matrix_UB_32 0.0023320000
_diffrn_orient_matrix_UB_33 0.0101485000
_diffrn_radiation_monochromator graphite
_diffrn_radiation_probe x-ray
_diffrn_radiation_source 'Enhance (Mo) X-ray Source'
_diffrn_radiation_type MoK\a
_diffrn_radiation_wavelength 0.71073
_diffrn_reflns_av_R_equivalents 0.0000
_diffrn_reflns_av_unetI/netI 0.0772
_diffrn_reflns_limit_h_max 13
_diffrn_reflns_limit_h_min -13
_diffrn_reflns_limit_k_max 16
_diffrn_reflns_limit_k_min -16
_diffrn_reflns_limit_l_max 16
_diffrn_reflns_limit_l_min -17
_diffrn_reflns_number 13766
_diffrn_reflns_theta_full 27
_diffrn_reflns_theta_max 27
_diffrn_reflns_theta_min 3.05
_exptl_absorpt_coefficient_mu 0.084
_exptl_absorpt_correction_T_max 1.00000
_exptl_absorpt_correction_T_min 0.94809
_exptl_absorpt_correction_type multi-scan
_exptl_absorpt_process_details
;
CrysAlisPro, Oxford Diffraction Ltd.,
Version 1.171.34.40 (release 27-08-2010 CrysAlis171 .NET)
(compiled Aug 27 2010,11:50:40)
Empirical absorption correction using spherical harmonics,
 implemented in SCALE3 ABSPACK scaling algorithm.
;
_exptl_crystal_colour 'light brown'
_exptl_crystal_density_diffrn 1.139
_exptl_crystal_density_method 'not measured'
_exptl_crystal_description prism
_exptl_crystal_F_000 614
_exptl_crystal_size_max 0.3
_exptl_crystal_size_mid 0.2
_exptl_crystal_size_min 0.1
_refine_diff_density_max 0.509
_refine_diff_density_min -0.367
_refine_diff_density_rms 0.081
_refine_ls_extinction_method none
_refine_ls_goodness_of_fit_ref 1.082
_refine_ls_hydrogen_treatment constr
_refine_ls_matrix_type full
_refine_ls_number_parameters 406
_refine_ls_number_reflns 13766
_refine_ls_number_restraints 57
_refine_ls_restrained_S_all 1.082
_refine_ls_R_factor_all 0.1062
_refine_ls_R_factor_gt 0.0776
_refine_ls_shift/su_max 0
_refine_ls_shift/su_mean 0
_refine_ls_structure_factor_coef Fsqd
_refine_ls_weighting_details 'calc w=1/[\s^2^(Fo^2^)+(0.1074P)^2^+1.4283P] where P=(Fo^2^+2Fc^2^)/3'
_refine_ls_weighting_scheme calc
_refine_ls_wR_factor_gt 0.2137
_refine_ls_wR_factor_ref 0.24
_reflns_number_gt 9992
_reflns_number_total 13766
_reflns_threshold_expression I>2\s(I)
_cod_data_source_file c6cc09675a2.cif
_cod_data_source_block iain2
_cod_depositor_comments 'Adding full bibliography for 7119393--7119397.cif.'
_cod_original_cell_volume 1653.3(2)
_cod_database_code 7119397

loop_
_space_group_symop_operation_xyz
'x, y, z'
'-x, -y, -z'

loop_
_atom_site_label
_atom_site_type_symbol
_atom_site_fract_x
_atom_site_fract_y
_atom_site_fract_z
_atom_site_U_iso_or_equiv
_atom_site_adp_type
_atom_site_occupancy
_atom_site_symmetry_multiplicity
_atom_site_calc_flag
_atom_site_refinement_flags
_atom_site_disorder_assembly
_atom_site_disorder_group
Mg1 Mg -0.16663(9) 0.89766(7) 0.89378(7) 0.0150(2) Uani 1 1 d . . .
N1 N -0.3109(2) 0.76906(17) 0.90887(16) 0.0167(5) Uani 1 1 d . . .
N2 N -0.2994(2) 0.90569(17) 0.74534(16) 0.0157(5) Uani 1 1 d . . .
N3 N 0.1584(2) 0.96753(17) 0.99580(16) 0.0153(5) Uani 1 1 d . . .
N4 N 0.1907(3) 0.8045(2) 0.8581(2) 0.0392(7) Uani 1 1 d . . .
C1 C -0.2488(3) 0.9562(2) 0.6706(2) 0.0182(6) Uani 1 1 d . . .
C2 C -0.2250(3) 1.0688(2) 0.6746(2) 0.0204(6) Uani 1 1 d . . .
C3 C -0.1728(3) 1.1138(3) 0.6021(2) 0.0264(7) Uani 1 1 d . . .
H3 H -0.1545 1.1903 0.605 0.032 Uiso 1 1 calc R . .
C4 C -0.1475(3) 1.0493(3) 0.5264(2) 0.0312(8) Uani 1 1 d . . .
H4 H -0.1137 1.0811 0.4766 0.037 Uiso 1 1 calc R . .
C5 C -0.1712(3) 0.9385(3) 0.5229(2) 0.0303(8) Uani 1 1 d . . .
H5 H -0.1542 0.8946 0.4699 0.036 Uiso 1 1 calc R . .
C6 C -0.2192(3) 0.8900(2) 0.5949(2) 0.0225(6) Uani 1 1 d . . .
C7 C -0.2525(3) 1.1431(2) 0.7557(2) 0.0209(6) Uani 1 1 d . . .
H7 H -0.3051 1.0957 0.7911 0.025 Uiso 1 1 calc R . .
C8 C -0.1176(3) 1.2180(2) 0.8444(2) 0.0322(7) Uani 1 1 d . . .
H8A H -0.0614 1.1732 0.8798 0.048 Uiso 1 1 calc R . .
H8B H -0.1387 1.2611 0.8984 0.048 Uiso 1 1 calc R . .
H8C H -0.0663 1.2676 0.812 0.048 Uiso 1 1 calc R . .
C9 C -0.3401(3) 1.2136(3) 0.7009(3) 0.0331(8) Uani 1 1 d . . .
H9A H -0.2894 1.2624 0.6675 0.05 Uiso 1 1 calc R . .
H9B H -0.3595 1.2575 0.7555 0.05 Uiso 1 1 calc R . .
H9C H -0.4276 1.1658 0.6449 0.05 Uiso 1 1 calc R . .
C10 C -0.2433(3) 0.7679(2) 0.5909(2) 0.0301(7) Uani 1 1 d . . .
H10 H -0.2315 0.7567 0.6657 0.036 Uiso 1 1 calc R . .
C11 C -0.3888(4) 0.6995(3) 0.5152(3) 0.0471(9) Uani 1 1 d . . .
H11A H -0.4559 0.7189 0.5423 0.071 Uiso 1 1 calc R . .
H11B H -0.3976 0.6215 0.5121 0.071 Uiso 1 1 calc R . .
H11C H -0.4068 0.7141 0.4422 0.071 Uiso 1 1 calc R . .
C12 C -0.1372(4) 0.7256(3) 0.5592(3) 0.0499(11) Uani 1 1 d . . .
H12A H -0.1489 0.7325 0.4848 0.075 Uiso 1 1 calc R . .
H12B H -0.1517 0.6484 0.5636 0.075 Uiso 1 1 calc R . .
H12C H -0.0434 0.7691 0.6091 0.075 Uiso 1 1 calc R . .
C13 C -0.4356(3) 0.8726(2) 0.7200(2) 0.0195(6) Uani 1 1 d . . .
C14 C -0.5318(3) 0.9037(2) 0.6237(2) 0.0267(7) Uani 1 1 d . . .
H14A H -0.5234 0.9817 0.6422 0.04 Uiso 1 1 calc R . .
H14B H -0.6276 0.8596 0.6058 0.04 Uiso 1 1 calc R . .
H14C H -0.5064 0.8897 0.5608 0.04 Uiso 1 1 calc R . .
C15 C -0.5003(3) 0.8083(2) 0.7762(2) 0.0196(6) Uani 1 1 d . . .
H15 H -0.5957 0.8015 0.7575 0.024 Uiso 1 1 calc R . .
C16 C -0.4454(3) 0.7523(2) 0.8561(2) 0.0191(6) Uani 1 1 d . . .
C17 C -0.5516(3) 0.6673(2) 0.8776(2) 0.0291(7) Uani 1 1 d . . .
H17A H -0.5408 0.5947 0.8601 0.044 Uiso 1 1 calc R . .
H17B H -0.6448 0.6671 0.8323 0.044 Uiso 1 1 calc R . .
H17C H -0.538 0.6849 0.9544 0.044 Uiso 1 1 calc R . .
C18 C -0.2706(3) 0.6975(2) 0.9807(2) 0.0212(6) Uani 1 1 d . . .
C19 C -0.2682(3) 0.7162(2) 1.0855(2) 0.0264(7) Uani 1 1 d . . .
C20 C -0.2295(3) 0.6429(3) 1.1506(3) 0.0341(8) Uani 1 1 d . . .
H20 H -0.2262 0.6547 1.2229 0.041 Uiso 1 1 calc R . .
C21 C -0.1963(3) 0.5540(3) 1.1117(3) 0.0360(8) Uani 1 1 d . . .
H21 H -0.1724 0.5042 1.1566 0.043 Uiso 1 1 calc R . .
C22 C -0.1976(3) 0.5371(2) 1.0085(3) 0.0322(7) Uani 1 1 d . . .
H22 H -0.1736 0.4759 0.9827 0.039 Uiso 1 1 calc R . .
C23 C -0.2335(3) 0.6083(2) 0.9408(2) 0.0251(6) Uani 1 1 d . . .
C24 C -0.3001(3) 0.8144(3) 1.1329(2) 0.0297(7) Uani 1 1 d . . .
H24 H -0.3383 0.8502 1.0719 0.036 Uiso 1 1 calc R . .
C25 C -0.4080(4) 0.7852(4) 1.1830(3) 0.0543(11) Uani 1 1 d . . .
H25A H -0.4912 0.7294 1.1299 0.081 Uiso 1 1 calc R . .
H25B H -0.432 0.851 1.2039 0.081 Uiso 1 1 calc R . .
H25C H -0.3703 0.7563 1.2475 0.081 Uiso 1 1 calc R . .
C26 C -0.1691(3) 0.8993(3) 1.2169(3) 0.0400(8) Uani 1 1 d . . .
H26A H -0.13 0.8674 1.2788 0.06 Uiso 1 1 calc R . .
H26B H -0.1923 0.964 1.242 0.06 Uiso 1 1 calc R . .
H26C H -0.1011 0.9209 1.1838 0.06 Uiso 1 1 calc R . .
C27 C -0.2330(3) 0.5894(2) 0.8278(2) 0.0308(7) Uani 1 1 d . . .
H27 H -0.2148 0.6628 0.8083 0.037 Uiso 1 1 calc R . .
C28 C -0.3738(4) 0.5171(3) 0.7427(3) 0.0479(10) Uani 1 1 d . . .
H28A H -0.4011 0.4475 0.7642 0.072 Uiso 1 1 calc R . .
H28B H -0.3666 0.5025 0.6718 0.072 Uiso 1 1 calc R . .
H28C H -0.4436 0.5551 0.7379 0.072 Uiso 1 1 calc R . .
C29 C -0.1181(4) 0.5424(3) 0.8202(3) 0.0442(9) Uani 1 1 d . . .
H29A H -0.0286 0.5895 0.8742 0.066 Uiso 1 1 calc R . .
H29B H -0.1166 0.5394 0.7472 0.066 Uiso 1 1 calc R . .
H29C H -0.1356 0.4683 0.8343 0.066 Uiso 1 1 calc R . .
C32 C 0.2834(3) 0.9574(2) 1.0046(2) 0.0213(6) Uani 1 1 d . . .
H32 H 0.3639 1.0078 1.0601 0.026 Uiso 1 1 calc R . .
C31 C 0.2988(3) 0.8778(3) 0.9372(2) 0.0323(8) Uani 1 1 d . . .
H31 H 0.3894 0.8746 0.9472 0.039 Uiso 1 1 calc R . .
C30 C 0.0675(3) 0.8152(2) 0.8507(2) 0.0294(7) Uani 1 1 d . . .
H30 H -0.0116 0.7639 0.7945 0.035 Uiso 1 1 calc R . .
C33 C 0.0422(3) 0.8941(2) 0.9170(2) 0.0168(6) Uani 1 1 d . . .
C40 C -0.2167(13) 0.3941(12) 0.4846(10) 0.083(4) Uani 0.5 1 d PU A -1
H40A H -0.2905 0.3987 0.4196 0.124 Uiso 0.5 1 calc PR A -1
H40B H -0.2328 0.4205 0.5494 0.124 Uiso 0.5 1 calc PR A -1
H40C H -0.2165 0.3176 0.481 0.124 Uiso 0.5 1 calc PR A -1
C34 C -0.0833(5) 0.4616(5) 0.4905(5) 0.0429(16) Uani 0.5 1 d PGU A -1
C35 C -0.0749(6) 0.5100(5) 0.4047(4) 0.056(3) Uani 0.5 1 d PGU A -1
H35 H -0.1557 0.4977 0.3413 0.067 Uiso 0.5 1 calc PR A -1
C36 C 0.0517(8) 0.5766(5) 0.4115(5) 0.055(2) Uani 0.5 1 d PGU A -1
H36 H 0.0575 0.6097 0.3528 0.066 Uiso 0.5 1 calc PR A -1
C37 C 0.1700(6) 0.5947(5) 0.5041(7) 0.068(3) Uani 0.5 1 d PGU A -1
H37 H 0.2565 0.6402 0.5088 0.082 Uiso 0.5 1 calc PR A -1
C38 C 0.1616(5) 0.5463(5) 0.5900(5) 0.071(2) Uani 0.5 1 d PGU A -1
H38 H 0.2424 0.5587 0.6533 0.085 Uiso 0.5 1 calc PR A -1
C39 C 0.0350(7) 0.4797(5) 0.5832(4) 0.039(2) Uani 0.5 1 d PGU A -1
H39 H 0.0292 0.4467 0.6419 0.047 Uiso 0.5 1 calc PR A -1

loop_
_atom_site_aniso_label
_atom_site_aniso_U_11
_atom_site_aniso_U_22
_atom_site_aniso_U_33
_atom_site_aniso_U_23
_atom_site_aniso_U_13
_atom_site_aniso_U_12
Mg1 0.0127(5) 0.0157(5) 0.0145(4) 0.0013(3) 0.0034(4) 0.0040(4)
N1 0.0148(12) 0.0177(12) 0.0168(11) 0.0055(9) 0.0043(9) 0.0051(9)
N2 0.0139(12) 0.0177(12) 0.0142(11) 0.0040(9) 0.0034(9) 0.0054(9)
N3 0.0113(11) 0.0191(12) 0.0142(11) 0.0019(9) 0.0042(9) 0.0040(9)
N4 0.0226(15) 0.0426(17) 0.0454(17) -0.0141(13) 0.0103(13) 0.0124(13)
C1 0.0131(14) 0.0287(15) 0.0144(13) 0.0090(11) 0.0039(11) 0.0091(12)
C2 0.0152(14) 0.0288(16) 0.0196(14) 0.0082(12) 0.0061(12) 0.0103(12)
C3 0.0188(16) 0.0348(18) 0.0300(16) 0.0155(13) 0.0099(13) 0.0112(13)
C4 0.0275(18) 0.056(2) 0.0244(16) 0.0226(15) 0.0146(14) 0.0234(16)
C5 0.0267(17) 0.056(2) 0.0178(15) 0.0104(14) 0.0113(13) 0.0240(16)
C6 0.0229(16) 0.0322(17) 0.0166(14) 0.0069(12) 0.0071(12) 0.0153(13)
C7 0.0219(15) 0.0202(15) 0.0243(15) 0.0062(11) 0.0123(12) 0.0074(12)
C8 0.0283(18) 0.0306(18) 0.0337(18) 0.0025(14) 0.0112(14) 0.0048(14)
C9 0.038(2) 0.0313(18) 0.0430(19) 0.0162(14) 0.0225(16) 0.0198(15)
C10 0.0385(19) 0.0326(18) 0.0220(15) 0.0024(13) 0.0105(14) 0.0187(15)
C11 0.057(2) 0.036(2) 0.0332(19) -0.0002(15) 0.0027(17) 0.0136(18)
C12 0.074(3) 0.058(2) 0.046(2) 0.0183(18) 0.034(2) 0.048(2)
C13 0.0188(15) 0.0196(14) 0.0180(14) 0.0014(11) 0.0026(12) 0.0096(12)
C14 0.0188(16) 0.0336(17) 0.0251(16) 0.0103(13) 0.0036(12) 0.0083(13)
C15 0.0145(14) 0.0206(14) 0.0216(14) 0.0015(11) 0.0056(11) 0.0048(11)
C16 0.0158(14) 0.0178(14) 0.0206(14) -0.0004(11) 0.0060(11) 0.0031(11)
C17 0.0172(16) 0.0303(17) 0.0372(18) 0.0118(14) 0.0081(13) 0.0039(13)
C18 0.0106(14) 0.0206(15) 0.0257(15) 0.0090(12) 0.0015(11) -0.0013(11)
C19 0.0155(15) 0.0350(18) 0.0266(16) 0.0126(13) 0.0067(12) 0.0028(13)
C20 0.0236(18) 0.050(2) 0.0300(17) 0.0217(15) 0.0101(14) 0.0068(15)
C21 0.0254(18) 0.0344(19) 0.043(2) 0.0251(15) 0.0046(15) 0.0035(14)
C22 0.0264(18) 0.0202(16) 0.0430(19) 0.0133(14) 0.0053(15) 0.0034(13)
C23 0.0157(15) 0.0201(15) 0.0323(16) 0.0083(12) 0.0024(13) 0.0011(12)
C24 0.0257(17) 0.0438(19) 0.0246(16) 0.0139(14) 0.0135(13) 0.0105(15)
C25 0.042(2) 0.089(3) 0.045(2) 0.020(2) 0.0292(19) 0.022(2)
C26 0.041(2) 0.052(2) 0.0279(18) 0.0071(15) 0.0131(16) 0.0175(18)
C27 0.0347(19) 0.0208(16) 0.0334(17) 0.0032(13) 0.0069(14) 0.0124(14)
C28 0.045(2) 0.036(2) 0.041(2) -0.0099(16) -0.0031(17) 0.0121(17)
C29 0.053(2) 0.034(2) 0.052(2) 0.0082(16) 0.0184(19) 0.0272(18)
C32 0.0106(14) 0.0250(15) 0.0220(14) -0.0033(11) 0.0033(11) 0.0023(11)
C31 0.0142(15) 0.0372(18) 0.0363(18) -0.0114(14) 0.0044(13) 0.0084(13)
C30 0.0172(15) 0.0311(17) 0.0330(17) -0.0069(13) 0.0061(13) 0.0066(13)
C33 0.0141(14) 0.0198(14) 0.0163(13) 0.0024(11) 0.0058(11) 0.0051(11)
C40 0.083(7) 0.061(7) 0.081(8) -0.009(6) 0.039(6) -0.018(5)
C34 0.067(4) 0.024(4) 0.036(4) -0.002(3) 0.023(3) 0.009(3)
C35 0.080(6) 0.047(6) 0.039(5) 0.009(4) 0.023(4) 0.012(5)
C36 0.079(6) 0.032(4) 0.056(5) 0.003(4) 0.035(4) 0.008(4)
C37 0.080(7) 0.039(7) 0.085(7) 0.003(5) 0.042(5) 0.009(6)
C38 0.072(5) 0.069(6) 0.045(5) -0.012(4) 0.005(4) 0.012(4)
C39 0.063(5) 0.036(5) 0.015(4) -0.003(3) 0.010(3) 0.020(4)

loop_
_atom_type_symbol
_atom_type_description
_atom_type_scat_dispersion_real
_atom_type_scat_dispersion_imag
_atom_type_scat_source
Mg Mg 0.0486 0.0363 'International Tables Vol C Tables 4.2.6.8 and 6.1.1.4'
N N 0.0061 0.0033 'International Tables Vol C Tables 4.2.6.8 and 6.1.1.4'
C C 0.0033 0.0016 'International Tables Vol C Tables 4.2.6.8 and 6.1.1.4'
H H 0 0 'International Tables Vol C Tables 4.2.6.8 and 6.1.1.4'

loop_
_geom_angle_atom_site_label_1
_geom_angle_atom_site_label_2
_geom_angle_atom_site_label_3
_geom_angle
_geom_angle_site_symmetry_1
_geom_angle_site_symmetry_3
N2 Mg1 N1 93.07(9) . .
N2 Mg1 N3 105.17(8) . 2_577
N1 Mg1 N3 103.33(9) . 2_577
N2 Mg1 C33 120.37(9) . .
N1 Mg1 C33 122.38(9) . .
N3 Mg1 C33 109.86(9) 2_577 .
C16 N1 C18 117.5(2) . .
C16 N1 Mg1 120.73(18) . .
C18 N1 Mg1 121.67(17) . .
C13 N2 C1 118.3(2) . .
C13 N2 Mg1 120.08(18) . .
C1 N2 Mg1 121.40(16) . .
C32 N3 C33 118.7(2) . .
C32 N3 Mg1 114.39(16) . 2_577
C33 N3 Mg1 126.85(15) . 2_577
C31 N4 C30 114.8(2) . .
C2 C1 C6 120.5(3) . .
C2 C1 N2 121.0(2) . .
C6 C1 N2 118.5(2) . .
C3 C2 C1 118.6(2) . .
C3 C2 C7 119.1(3) . .
C1 C2 C7 122.3(2) . .
C4 C3 C2 121.2(3) . .
C4 C3 H3 119.4 . .
C2 C3 H3 119.4 . .
C3 C4 C5 119.9(3) . .
C3 C4 H4 120 . .
C5 C4 H4 120 . .
C4 C5 C6 121.4(3) . .
C4 C5 H5 119.3 . .
C6 C5 H5 119.3 . .
C5 C6 C1 118.4(3) . .
C5 C6 C10 120.8(2) . .
C1 C6 C10 120.8(3) . .
C2 C7 C8 111.4(2) . .
C2 C7 C9 112.1(2) . .
C8 C7 C9 109.2(2) . .
C2 C7 H7 108 . .
C8 C7 H7 108 . .
C9 C7 H7 108 . .
C7 C8 H8A 109.5 . .
C7 C8 H8B 109.5 . .
H8A C8 H8B 109.5 . .
C7 C8 H8C 109.5 . .
H8A C8 H8C 109.5 . .
H8B C8 H8C 109.5 . .
C7 C9 H9A 109.5 . .
C7 C9 H9B 109.5 . .
H9A C9 H9B 109.5 . .
C7 C9 H9C 109.5 . .
H9A C9 H9C 109.5 . .
H9B C9 H9C 109.5 . .
C11 C10 C6 112.5(2) . .
C11 C10 C12 109.7(3) . .
C6 C10 C12 112.2(3) . .
C11 C10 H10 107.4 . .
C6 C10 H10 107.4 . .
C12 C10 H10 107.4 . .
C10 C11 H11A 109.5 . .
C10 C11 H11B 109.5 . .
H11A C11 H11B 109.5 . .
C10 C11 H11C 109.5 . .
H11A C11 H11C 109.5 . .
H11B C11 H11C 109.5 . .
C10 C12 H12A 109.5 . .
C10 C12 H12B 109.5 . .
H12A C12 H12B 109.5 . .
C10 C12 H12C 109.5 . .
H12A C12 H12C 109.5 . .
H12B C12 H12C 109.5 . .
N2 C13 C15 124.3(2) . .
N2 C13 C14 120.0(2) . .
C15 C13 C14 115.7(2) . .
C13 C14 H14A 109.5 . .
C13 C14 H14B 109.5 . .
H14A C14 H14B 109.5 . .
C13 C14 H14C 109.5 . .
H14A C14 H14C 109.5 . .
H14B C14 H14C 109.5 . .
C13 C15 C16 129.8(2) . .
C13 C15 H15 115.1 . .
C16 C15 H15 115.1 . .
N1 C16 C15 124.0(3) . .
N1 C16 C17 120.9(2) . .
C15 C16 C17 115.1(2) . .
C16 C17 H17A 109.5 . .
C16 C17 H17B 109.5 . .
H17A C17 H17B 109.5 . .
C16 C17 H17C 109.5 . .
H17A C17 H17C 109.5 . .
H17B C17 H17C 109.5 . .
C19 C18 C23 121.3(2) . .
C19 C18 N1 121.1(2) . .
C23 C18 N1 117.6(2) . .
C18 C19 C20 118.1(3) . .
C18 C19 C24 122.6(3) . .
C20 C19 C24 119.2(3) . .
C21 C20 C19 121.2(3) . .
C21 C20 H20 119.4 . .
C19 C20 H20 119.4 . .
C22 C21 C20 120.2(3) . .
C22 C21 H21 119.9 . .
C20 C21 H21 119.9 . .
C21 C22 C23 121.1(3) . .
C21 C22 H22 119.5 . .
C23 C22 H22 119.5 . .
C22 C23 C18 118.2(3) . .
C22 C23 C27 120.5(2) . .
C18 C23 C27 121.3(2) . .
C19 C24 C25 113.8(3) . .
C19 C24 C26 111.6(2) . .
C25 C24 C26 109.3(3) . .
C19 C24 H24 107.3 . .
C25 C24 H24 107.3 . .
C26 C24 H24 107.3 . .
C24 C25 H25A 109.5 . .
C24 C25 H25B 109.5 . .
H25A C25 H25B 109.5 . .
C24 C25 H25C 109.5 . .
H25A C25 H25C 109.5 . .
H25B C25 H25C 109.5 . .
C24 C26 H26A 109.5 . .
C24 C26 H26B 109.5 . .
H26A C26 H26B 109.5 . .
C24 C26 H26C 109.5 . .
H26A C26 H26C 109.5 . .
H26B C26 H26C 109.5 . .
C23 C27 C29 113.2(2) . .
C23 C27 C28 112.4(3) . .
C29 C27 C28 110.0(2) . .
C23 C27 H27 107 . .
C29 C27 H27 107 . .
C28 C27 H27 107 . .
C27 C28 H28A 109.5 . .
C27 C28 H28B 109.5 . .
H28A C28 H28B 109.5 . .
C27 C28 H28C 109.5 . .
H28A C28 H28C 109.5 . .
H28B C28 H28C 109.5 . .
C27 C29 H29A 109.5 . .
C27 C29 H29B 109.5 . .
H29A C29 H29B 109.5 . .
C27 C29 H29C 109.5 . .
H29A C29 H29C 109.5 . .
H29B C29 H29C 109.5 . .
N3 C32 C31 122.7(2) . .
N3 C32 H32 118.6 . .
C31 C32 H32 118.6 . .
N4 C31 C32 121.9(2) . .
N4 C31 H31 119.1 . .
C32 C31 H31 119.1 . .
N4 C30 C33 127.1(3) . .
N4 C30 H30 116.5 . .
C33 C30 H30 116.5 . .
N3 C33 C30 114.8(2) . .
N3 C33 Mg1 123.24(16) . .
C30 C33 Mg1 121.92(19) . .
C35 C34 C39 120 . .
C35 C34 C40 120.1(7) . .
C39 C34 C40 119.9(7) . .
C34 C35 C36 120 . .
C34 C35 H35 120 . .
C36 C35 H35 120 . .
C37 C36 C35 120 . .
C37 C36 H36 120 . .
C35 C36 H36 120 . .
C36 C37 C38 120 . .
C36 C37 H37 120 . .
C38 C37 H37 120 . .
C39 C38 C37 120 . .
C39 C38 H38 120 . .
C37 C38 H38 120 . .
C38 C39 C34 120 . .
C38 C39 H39 120 . .
C34 C39 H39 120 . .

loop_
_geom_bond_atom_site_label_1
_geom_bond_atom_site_label_2
_geom_bond_distance
_geom_bond_site_symmetry_2
Mg1 N2 2.049(2) .
Mg1 N1 2.059(2) .
Mg1 N3 2.108(2) 2_577
Mg1 C33 2.175(3) .
N1 C16 1.328(3) .
N1 C18 1.443(3) .
N2 C13 1.331(3) .
N2 C1 1.440(3) .
N3 C32 1.349(3) .
N3 C33 1.368(3) .
N3 Mg1 2.108(2) 2_577
N4 C31 1.328(4) .
N4 C30 1.338(3) .
C1 C2 1.400(4) .
C1 C6 1.416(3) .
C2 C3 1.393(4) .
C2 C7 1.515(3) .
C3 C4 1.376(4) .
C3 H3 0.95 .
C4 C5 1.378(4) .
C4 H4 0.95 .
C5 C6 1.383(4) .
C5 H5 0.95 .
C6 C10 1.520(4) .
C7 C8 1.528(4) .
C7 C9 1.533(3) .
C7 H7 1 .
C8 H8A 0.98 .
C8 H8B 0.98 .
C8 H8C 0.98 .
C9 H9A 0.98 .
C9 H9B 0.98 .
C9 H9C 0.98 .
C10 C11 1.517(4) .
C10 C12 1.535(4) .
C10 H10 1 .
C11 H11A 0.98 .
C11 H11B 0.98 .
C11 H11C 0.98 .
C12 H12A 0.98 .
C12 H12B 0.98 .
C12 H12C 0.98 .
C13 C15 1.401(4) .
C13 C14 1.520(3) .
C14 H14A 0.98 .
C14 H14B 0.98 .
C14 H14C 0.98 .
C15 C16 1.404(4) .
C15 H15 0.95 .
C16 C17 1.509(4) .
C17 H17A 0.98 .
C17 H17B 0.98 .
C17 H17C 0.98 .
C18 C19 1.387(4) .
C18 C23 1.409(4) .
C19 C20 1.401(4) .
C19 C24 1.512(4) .
C20 C21 1.375(4) .
C20 H20 0.95 .
C21 C22 1.370(4) .
C21 H21 0.95 .
C22 C23 1.392(4) .
C22 H22 0.95 .
C23 C27 1.508(4) .
C24 C25 1.524(4) .
C24 C26 1.529(4) .
C24 H24 1 .
C25 H25A 0.98 .
C25 H25B 0.98 .
C25 H25C 0.98 .
C26 H26A 0.98 .
C26 H26B 0.98 .
C26 H26C 0.98 .
C27 C29 1.529(4) .
C27 C28 1.536(4) .
C27 H27 1 .
C28 H28A 0.98 .
C28 H28B 0.98 .
C28 H28C 0.98 .
C29 H29A 0.98 .
C29 H29B 0.98 .
C29 H29C 0.98 .
C32 C31 1.364(3) .
C32 H32 0.95 .
C31 H31 0.95 .
C30 C33 1.407(3) .
C30 H30 0.95 .
C40 C34 1.459(11) .
C40 H40A 0.98 .
C40 H40B 0.98 .
C40 H40C 0.98 .
C34 C35 1.39 .
C34 C39 1.39 .
C35 C36 1.39 .
C35 H35 0.95 .
C36 C37 1.39 .
C36 H36 0.95 .
C37 C38 1.39 .
C37 H37 0.95 .
C38 C39 1.39 .
C38 H38 0.95 .
C39 H39 0.95 .

loop_
_geom_torsion_atom_site_label_1
_geom_torsion_atom_site_label_2
_geom_torsion_atom_site_label_3
_geom_torsion_atom_site_label_4
_geom_torsion
_geom_torsion_site_symmetry_1
N2 Mg1 N1 C16 -24.32(19) .
N3 Mg1 N1 C16 82.1(2) 2_577
C33 Mg1 N1 C16 -153.64(18) .
N2 Mg1 N1 C18 158.85(18) .
N3 Mg1 N1 C18 -94.77(18) 2_577
C33 Mg1 N1 C18 29.5(2) .
N1 Mg1 N2 C13 27.28(19) .
N3 Mg1 N2 C13 -77.4(2) 2_577
C33 Mg1 N2 C13 158.05(18) .
N1 Mg1 N2 C1 -158.66(18) .
N3 Mg1 N2 C1 96.64(18) 2_577
C33 Mg1 N2 C1 -27.9(2) .
C13 N2 C1 C2 85.9(3) .
Mg1 N2 C1 C2 -88.2(2) .
C13 N2 C1 C6 -96.1(3) .
Mg1 N2 C1 C6 89.7(3) .
C6 C1 C2 C3 0.5(4) .
N2 C1 C2 C3 178.5(2) .
C6 C1 C2 C7 -178.8(2) .
N2 C1 C2 C7 -0.9(4) .
C1 C2 C3 C4 1.3(4) .
C7 C2 C3 C4 -179.4(2) .
C2 C3 C4 C5 -1.3(4) .
C3 C4 C5 C6 -0.6(4) .
C4 C5 C6 C1 2.3(4) .
C4 C5 C6 C10 -179.3(3) .
C2 C1 C6 C5 -2.3(4) .
N2 C1 C6 C5 179.7(2) .
C2 C1 C6 C10 179.3(2) .
N2 C1 C6 C10 1.4(4) .
C3 C2 C7 C8 -71.8(3) .
C1 C2 C7 C8 107.6(3) .
C3 C2 C7 C9 50.9(3) .
C1 C2 C7 C9 -129.8(3) .
C5 C6 C10 C11 -89.4(3) .
C1 C6 C10 C11 88.9(3) .
C5 C6 C10 C12 34.9(4) .
C1 C6 C10 C12 -146.8(3) .
C1 N2 C13 C15 170.2(2) .
Mg1 N2 C13 C15 -15.6(3) .
C1 N2 C13 C14 -9.3(3) .
Mg1 N2 C13 C14 164.99(17) .
N2 C13 C15 C16 -10.6(4) .
C14 C13 C15 C16 168.9(3) .
C18 N1 C16 C15 -173.9(2) .
Mg1 N1 C16 C15 9.2(3) .
C18 N1 C16 C17 4.7(3) .
Mg1 N1 C16 C17 -172.27(17) .
C13 C15 C16 N1 14.3(4) .
C13 C15 C16 C17 -164.4(3) .
C16 N1 C18 C19 -82.0(3) .
Mg1 N1 C18 C19 94.9(3) .
C16 N1 C18 C23 98.2(3) .
Mg1 N1 C18 C23 -84.9(3) .
C23 C18 C19 C20 -0.8(4) .
N1 C18 C19 C20 179.3(3) .
C23 C18 C19 C24 176.7(3) .
N1 C18 C19 C24 -3.1(4) .
C18 C19 C20 C21 -0.7(5) .
C24 C19 C20 C21 -178.4(3) .
C19 C20 C21 C22 1.5(5) .
C20 C21 C22 C23 -0.6(5) .
C21 C22 C23 C18 -0.9(5) .
C21 C22 C23 C27 179.3(3) .
C19 C18 C23 C22 1.7(4) .
N1 C18 C23 C22 -178.5(3) .
C19 C18 C23 C27 -178.6(3) .
N1 C18 C23 C27 1.2(4) .
C18 C19 C24 C25 129.0(3) .
C20 C19 C24 C25 -53.5(4) .
C18 C19 C24 C26 -106.8(3) .
C20 C19 C24 C26 70.8(4) .
C22 C23 C27 C29 -35.0(4) .
C18 C23 C27 C29 145.2(3) .
C22 C23 C27 C28 90.4(3) .
C18 C23 C27 C28 -89.4(3) .
C33 N3 C32 C31 0.9(4) .
Mg1 N3 C32 C31 -177.4(2) 2_577
C30 N4 C31 C32 -0.3(5) .
N3 C32 C31 N4 -0.1(5) .
C31 N4 C30 C33 -0.2(5) .
C32 N3 C33 C30 -1.2(4) .
Mg1 N3 C33 C30 176.76(19) 2_577
C32 N3 C33 Mg1 179.04(19) .
Mg1 N3 C33 Mg1 -3.0(3) 2_577
N4 C30 C33 N3 1.0(5) .
N4 C30 C33 Mg1 -179.3(3) .
N2 Mg1 C33 N3 124.8(2) .
N1 Mg1 C33 N3 -118.8(2) .
N3 Mg1 C33 N3 2.5(3) 2_577
N2 Mg1 C33 C30 -54.9(3) .
N1 Mg1 C33 C30 61.5(3) .
N3 Mg1 C33 C30 -177.2(2) 2_577
C39 C34 C35 C36 0 .
C40 C34 C35 C36 178.4(10) .
C34 C35 C36 C37 0 .
C35 C36 C37 C38 0 .
C36 C37 C38 C39 0 .
C37 C38 C39 C34 0 .
C35 C34 C39 C38 0 .
C40 C34 C39 C38 -178.4(10) .
